data_7235096
loop_
_publ_author_name
'Tumanova, Natalia'
'Tumanov, Nikolay'
'Fischer, Franziska'
'Morelle, Fabrice'
'Ban, Voraksmy'
'Robeyns, Koen'
'Filinchuk, Yaroslav'
'Wouters, Johan'
'Emmerling, Franziska'
'Leyssens, Tom'

_publ_section_title
;
 Exploring polymorphism and stoichiometric diversity in naproxen/proline
 cocrystals
;
_journal_issue 45
_journal_name_full CrystEngComm
_journal_page_first 7308
_journal_paper_doi 10.1039/C8CE01338A
_journal_volume 20
_journal_year 2018
_chemical_absolute_configuration rm
_chemical_formula_moiety 'C14 H14 O3, 2(C5 H9 N O2)'
_chemical_formula_sum 'C24 H32 N2 O7'
_chemical_formula_weight 460.51
_chemical_melting_point 455(1)
_chemical_name_common 'S-naproxen DL-proline 1:2 cocrystal'
_chemical_name_systematic
'(2S)-2-(6-methoxynaphthalen-2-yl)propanoic acid (2R)-pyrrolidin-1-ium-2-carboxylate (2S)-pyrrolidin-1-ium-2-carboxylate'
_space_group_crystal_system orthorhombic
_space_group_IT_number 19
_space_group_name_Hall 'P 2ac 2ab'
_space_group_name_H-M_alt 'P 21 21 21'
_symmetry_space_group_name_Hall 'P 2ac 2ab'
_symmetry_space_group_name_H-M 'P 21 21 21'
_atom_sites_solution_hydrogens mixed
_atom_sites_solution_primary dual
_atom_sites_solution_secondary difmap
_audit_creation_method SHELXL-2018/1
_audit_update_record
;
2018-08-08 deposited with the CCDC.
2018-10-15 downloaded from the CCDC.
;
_cell_angle_alpha 90
_cell_angle_beta 90
_cell_angle_gamma 90
_cell_formula_units_Z 4
_cell_length_a 5.8836(7)
_cell_length_b 9.0952(18)
_cell_length_c 44.047(10)
_cell_measurement_reflns_used 954
_cell_measurement_temperature 295(2)
_cell_measurement_theta_max 53.8150
_cell_measurement_theta_min 4.0240
_cell_volume 2357.1(8)
_computing_cell_refinement 'CrysAlisPro 1.171.38.46 (Rigaku OD, 2015)'
_computing_data_collection 'CrysAlisPro 1.171.38.46 (Rigaku OD, 2015)'
_computing_data_reduction 'CrysAlisPro 1.171.38.46 (Rigaku OD, 2015)'
_computing_structure_refinement 'SHELXL-2018/1 (Sheldrick, 2018)'
_computing_structure_solution 'SHELXT (Sheldrick, 2015)'
_diffrn_ambient_temperature 295(2)
_diffrn_detector_area_resol_mean 5.1856
_diffrn_measured_fraction_theta_full 0.963
_diffrn_measured_fraction_theta_max 0.963
_diffrn_measurement_device_type
;
Oxford Diffraction Xcalibur, Ruby, Gemini ultra
;
_diffrn_measurement_method '\w scans'
_diffrn_radiation_monochromator 'multilayer mirror'
_diffrn_radiation_type CuK\a
_diffrn_radiation_wavelength 1.54184
_diffrn_reflns_av_R_equivalents 0.0556
_diffrn_reflns_av_unetI/netI 0.0918
_diffrn_reflns_Laue_measured_fraction_full 0.963
_diffrn_reflns_Laue_measured_fraction_max 0.963
_diffrn_reflns_limit_h_max 6
_diffrn_reflns_limit_h_min -6
_diffrn_reflns_limit_k_max 10
_diffrn_reflns_limit_k_min -9
_diffrn_reflns_limit_l_max 44
_diffrn_reflns_limit_l_min -48
_diffrn_reflns_number 5139
_diffrn_reflns_point_group_measured_fraction_full 0.825
_diffrn_reflns_point_group_measured_fraction_max 0.825
_diffrn_reflns_theta_full 62.649
_diffrn_reflns_theta_max 62.649
_diffrn_reflns_theta_min 4.014
_diffrn_source 'fine-focus sealed tube'
_exptl_absorpt_coefficient_mu 0.790
_exptl_absorpt_correction_T_max 0.988
_exptl_absorpt_correction_T_min 0.931
_exptl_absorpt_correction_type analytical
_exptl_absorpt_process_details
;
CrysAlisPro 1.171.38.43 (Rigaku Oxford Diffraction, 2015)
Analytical numeric absorption correction using a multifaceted crystal
model based on expressions derived by R.C. Clark & J.S. Reid.
(Clark, R. C. & Reid, J. S. (1995). Acta Cryst. A51, 887-897)
Empirical absorption correction using spherical harmonics,
 implemented in SCALE3 ABSPACK scaling algorithm.
;
_exptl_crystal_colour colourless
_exptl_crystal_density_diffrn 1.298
_exptl_crystal_description needle
_exptl_crystal_F_000 984
_exptl_crystal_size_max 0.170
_exptl_crystal_size_mid 0.033
_exptl_crystal_size_min 0.016
_refine_diff_density_max 0.157
_refine_diff_density_min -0.159
_refine_diff_density_rms 0.038
_refine_ls_extinction_method none
_refine_ls_goodness_of_fit_ref 0.979
_refine_ls_hydrogen_treatment constr
_refine_ls_matrix_type full
_refine_ls_number_parameters 356
_refine_ls_number_reflns 3125
_refine_ls_number_restraints 52
_refine_ls_restrained_S_all 0.974
_refine_ls_R_factor_all 0.1036
_refine_ls_R_factor_gt 0.0607
_refine_ls_shift/su_max 0.017
_refine_ls_shift/su_mean 0.002
_refine_ls_structure_factor_coef Fsqd
_refine_ls_weighting_details 'w=1/[\s^2^(Fo^2^)+(0.0416P)^2^] where P=(Fo^2^+2Fc^2^)/3'
_refine_ls_weighting_scheme calc
_refine_ls_wR_factor_gt 0.1220
_refine_ls_wR_factor_ref 0.1475
_reflns_Friedel_coverage 0.445
_reflns_Friedel_fraction_full 0.625
_reflns_Friedel_fraction_max 0.625
_reflns_number_gt 1899
_reflns_number_total 3125
_reflns_threshold_expression 'I > 2\s(I)'
_cod_data_source_file c8ce01338a2.cif
_cod_data_source_block nt0017_Natalia_Snprx_DLpro_EtOHb6
_cod_database_code 7235096
_shelx_shelxl_version_number 2018/1
_shelx_space_group_comment
;
The symmetry employed for this shelxl refinement is uniquely defined
by the following loop, which should always be used as a source of
symmetry information in preference to the above space-group names.
They are only intended as comments.
;
_shelx_estimated_absorpt_t_min 0.877
_shelx_estimated_absorpt_t_max 0.987

loop_
_space_group_symop_operation_xyz
'x, y, z'
'-x+1/2, -y, z+1/2'
'-x, y+1/2, -z+1/2'
'x+1/2, -y+1/2, -z'

loop_
_atom_site_label
_atom_site_type_symbol
_atom_site_fract_x
_atom_site_fract_y
_atom_site_fract_z
_atom_site_U_iso_or_equiv
_atom_site_adp_type
_atom_site_occupancy
_atom_site_site_symmetry_order
_atom_site_calc_flag
_atom_site_refinement_flags_posn
_atom_site_refinement_flags_adp
_atom_site_refinement_flags_occupancy
_atom_site_disorder_assembly
_atom_site_disorder_group
O1 O -0.3995(10) 0.4509(10) 0.38034(17) 0.163(4) Uani 1 1 d . . . . .
N1 N 0.4873(8) 0.7653(6) 0.32159(11) 0.0609(14) Uani 1 1 d D U . . .
H1A H 0.448565 0.780659 0.302323 0.073 Uiso 0.56(2) 1 calc R U P A 1
H1B H 0.613055 0.710869 0.321857 0.073 Uiso 0.56(2) 1 calc R U P A 1
H1C H 0.435670 0.802789 0.304256 0.073 Uiso 0.44(2) 1 calc R U P A 2
H1D H 0.599300 0.702893 0.317268 0.073 Uiso 0.44(2) 1 calc R U P A 2
C1 C -0.2235(14) 0.3874(10) 0.38302(18) 0.084(2) Uani 1 1 d . . . . .
O2 O -0.0503(9) 0.4207(7) 0.36668(15) 0.1053(19) Uani 1 1 d . . . . .
H2O H -0.082028 0.490531 0.355685 0.126 Uiso 1 1 calc R U . . .
N2 N 0.7970(8) 0.6967(6) 0.24931(13) 0.0622(14) Uani 1 1 d D U . . .
H2A H 0.846317 0.759398 0.263351 0.075 Uiso 1 1 calc R U . A 1
H2B H 0.712108 0.628729 0.258400 0.075 Uiso 1 1 calc R U . A 1
C2 C -0.1723(13) 0.2746(9) 0.40669(17) 0.078(2) Uani 1 1 d . . . . .
H2 H -0.318330 0.232969 0.413060 0.094 Uiso 1 1 calc R U . . .
O3 O 0.1522(10) 0.6463(7) 0.56282(13) 0.0999(18) Uani 1 1 d . . . . .
C3 C -0.0292(15) 0.1466(8) 0.39456(19) 0.103(3) Uani 1 1 d . . . . .
H3A H 0.120976 0.181057 0.389854 0.154 Uiso 1 1 calc R U . . .
H3B H -0.098707 0.107851 0.376545 0.154 Uiso 1 1 calc R U . . .
H3C H -0.020214 0.070874 0.409689 0.154 Uiso 1 1 calc R U . . .
O4 O -0.0895(7) 0.6364(5) 0.32904(12) 0.0807(15) Uani 1 1 d . . . . .
C4 C -0.0692(12) 0.3462(8) 0.43436(18) 0.0679(19) Uani 1 1 d . . . . .
O5 O 0.0749(8) 0.7962(6) 0.29869(11) 0.0787(14) Uani 1 1 d . . . . .
C5 C 0.1448(11) 0.4170(9) 0.43253(18) 0.074(2) Uani 1 1 d . . . . .
H5 H 0.225996 0.414140 0.414429 0.088 Uiso 1 1 calc R U . . .
O6 O 0.5398(8) 0.9252(5) 0.26751(12) 0.0752(13) Uani 1 1 d . . . . .
C6 C 0.2333(11) 0.4891(9) 0.45690(19) 0.078(2) Uani 1 1 d . . . . .
H6 H 0.371375 0.537740 0.454699 0.094 Uiso 1 1 calc R U . . .
O7 O 0.4666(9) 1.0017(6) 0.22054(12) 0.0962(17) Uani 1 1 d . . . . .
C7 C 0.1240(11) 0.4928(8) 0.48521(17) 0.0668(19) Uani 1 1 d . . . . .
C8 C 0.2074(12) 0.5727(9) 0.51013(19) 0.075(2) Uani 1 1 d . . . . .
H8 H 0.341556 0.625894 0.508067 0.091 Uiso 1 1 calc R U . . .
C9 C 0.0963(14) 0.5740(8) 0.53722(19) 0.076(2) Uani 1 1 d . . . . .
C10 C 0.3419(14) 0.7455(9) 0.56123(18) 0.097(3) Uani 1 1 d . . . . .
H10A H 0.324236 0.809151 0.544006 0.145 Uiso 1 1 calc R U . . .
H10B H 0.480022 0.690203 0.559186 0.145 Uiso 1 1 calc R U . . .
H10C H 0.348077 0.803375 0.579434 0.145 Uiso 1 1 calc R U . . .
C11 C -0.1120(13) 0.4914(9) 0.54001(19) 0.079(2) Uani 1 1 d . . . . .
H11 H -0.190775 0.490173 0.558313 0.095 Uiso 1 1 calc R U . . .
C12 C -0.1916(12) 0.4161(8) 0.51590(18) 0.073(2) Uani 1 1 d . . . . .
H12 H -0.323750 0.361243 0.518326 0.088 Uiso 1 1 calc R U . . .
C13 C -0.0867(11) 0.4161(7) 0.48752(17) 0.0606(17) Uani 1 1 d . . . . .
C14 C -0.1732(12) 0.3452(8) 0.46173(18) 0.0683(19) Uani 1 1 d . . . . .
H14 H -0.309965 0.294659 0.463544 0.082 Uiso 1 1 calc R U . . .
C15 C 0.0778(12) 0.7093(8) 0.32003(17) 0.0621(17) Uani 1 1 d . . . . .
C16 C 0.3009(10) 0.6863(8) 0.33757(15) 0.0602(17) Uani 1 1 d D U . . .
H16 H 0.335841 0.581674 0.340111 0.072 Uiso 1 1 calc R U . A 1
C17A C 0.2892(19) 0.7662(19) 0.3683(3) 0.073(6) Uani 0.56(2) 1 d D U P A 1
H17A H 0.151807 0.824815 0.369500 0.088 Uiso 0.56(2) 1 calc R U P A 1
H17B H 0.288555 0.695613 0.384770 0.088 Uiso 0.56(2) 1 calc R U P A 1
C18A C 0.497(4) 0.864(3) 0.3703(3) 0.107(8) Uani 0.56(2) 1 d D U P A 1
H18A H 0.627195 0.809919 0.377892 0.128 Uiso 0.56(2) 1 calc R U P A 1
H18B H 0.469049 0.948105 0.383238 0.128 Uiso 0.56(2) 1 calc R U P A 1
C19A C 0.531(6) 0.910(3) 0.3371(5) 0.077(8) Uani 0.56(2) 1 d D U P A 1
H19A H 0.422534 0.984817 0.330956 0.093 Uiso 0.56(2) 1 calc R U P A 1
H19B H 0.684300 0.945500 0.333444 0.093 Uiso 0.56(2) 1 calc R U P A 1
C17B C 0.296(5) 0.753(3) 0.3696(3) 0.126(14) Uani 0.44(2) 1 d D U P A 2
H17C H 0.144380 0.751076 0.378188 0.151 Uiso 0.44(2) 1 calc R U P A 2
H17D H 0.399929 0.702296 0.383180 0.151 Uiso 0.44(2) 1 calc R U P A 2
C18B C 0.374(3) 0.908(2) 0.3632(4) 0.070(6) Uani 0.44(2) 1 d D U P A 2
H18C H 0.420934 0.956854 0.381763 0.084 Uiso 0.44(2) 1 calc R U P A 2
H18D H 0.254153 0.964754 0.353702 0.084 Uiso 0.44(2) 1 calc R U P A 2
C19B C 0.575(7) 0.887(3) 0.3417(7) 0.072(11) Uani 0.44(2) 1 d D U P A 2
H19C H 0.606348 0.975283 0.330139 0.087 Uiso 0.44(2) 1 calc R U P A 2
H19D H 0.711049 0.857008 0.352490 0.087 Uiso 0.44(2) 1 calc R U P A 2
C20 C 0.5450(11) 0.9122(7) 0.2391(2) 0.0616(18) Uani 1 1 d . . . . .
C21 C 0.6600(11) 0.7762(8) 0.22613(16) 0.0659(18) Uani 1 1 d D U . . .
H21 H 0.545012 0.709896 0.217658 0.079 Uiso 1 1 calc R U . A 1
C22A C 0.834(4) 0.811(3) 0.2023(6) 0.093(8) Uani 0.56(2) 1 d D U P A 1
H22A H 0.766072 0.805585 0.182326 0.111 Uiso 0.56(2) 1 calc R U P A 1
H22B H 0.891652 0.910095 0.205289 0.111 Uiso 0.56(2) 1 calc R U P A 1
C23A C 1.018(6) 0.707(4) 0.2046(5) 0.112(15) Uani 0.56(2) 1 d D U P A 1
H23A H 1.162930 0.758044 0.204058 0.134 Uiso 0.56(2) 1 calc R U P A 1
H23B H 1.012795 0.638744 0.187700 0.134 Uiso 0.56(2) 1 calc R U P A 1
C24A C 0.993(2) 0.6262(17) 0.2339(3) 0.064(6) Uani 0.56(2) 1 d D U P A 1
H24A H 0.963107 0.522798 0.230253 0.077 Uiso 0.56(2) 1 calc R U P A 1
H24B H 1.129539 0.635227 0.246053 0.077 Uiso 0.56(2) 1 calc R U P A 1
C22B C 0.813(5) 0.789(5) 0.1990(7) 0.112(15) Uani 0.44(2) 1 d D U P A 2
H22C H 0.725751 0.780310 0.180352 0.135 Uiso 0.44(2) 1 calc R U P A 2
H22D H 0.891230 0.882466 0.198967 0.135 Uiso 0.44(2) 1 calc R U P A 2
C23B C 0.974(7) 0.670(5) 0.2012(6) 0.083(10) Uani 0.44(2) 1 d D U P A 2
H23C H 1.120946 0.700928 0.193658 0.099 Uiso 0.44(2) 1 calc R U P A 2
H23D H 0.922847 0.586726 0.189225 0.099 Uiso 0.44(2) 1 calc R U P A 2
C24B C 0.993(5) 0.627(4) 0.2338(5) 0.134(17) Uani 0.44(2) 1 d D U P A 2
H24C H 0.985724 0.520479 0.235895 0.161 Uiso 0.44(2) 1 calc R U P A 2
H24D H 1.134855 0.661095 0.242327 0.161 Uiso 0.44(2) 1 calc R U P A 2

loop_
_atom_site_aniso_label
_atom_site_aniso_U_11
_atom_site_aniso_U_22
_atom_site_aniso_U_33
_atom_site_aniso_U_23
_atom_site_aniso_U_13
_atom_site_aniso_U_12
O1 0.072(4) 0.250(10) 0.167(7) 0.109(7) 0.025(4) 0.054(6)
N1 0.044(3) 0.070(4) 0.068(3) -0.006(3) -0.002(2) 0.000(3)
C1 0.058(5) 0.107(7) 0.088(6) 0.031(5) -0.001(5) -0.001(5)
O2 0.064(3) 0.114(5) 0.138(5) 0.059(4) 0.018(4) 0.014(3)
N2 0.052(3) 0.047(3) 0.088(4) 0.001(3) -0.005(3) 0.001(3)
C2 0.073(5) 0.076(5) 0.086(5) 0.018(5) 0.003(4) 0.001(5)
O3 0.111(4) 0.093(4) 0.095(4) -0.010(3) -0.001(4) -0.029(4)
C3 0.131(7) 0.067(5) 0.111(7) 0.005(5) -0.025(6) 0.015(6)
O4 0.046(2) 0.086(4) 0.110(4) 0.024(3) -0.005(3) -0.010(3)
C4 0.058(4) 0.067(5) 0.079(5) 0.007(4) -0.004(4) -0.008(4)
O5 0.068(3) 0.081(3) 0.087(3) 0.022(3) -0.017(3) -0.013(3)
C5 0.057(4) 0.092(6) 0.072(5) 0.009(5) 0.002(4) -0.004(4)
O6 0.077(3) 0.068(3) 0.081(4) 0.005(3) 0.013(3) 0.016(3)
C6 0.048(4) 0.083(5) 0.103(6) 0.019(5) 0.003(4) -0.014(4)
O7 0.121(4) 0.077(4) 0.090(4) 0.007(3) -0.004(3) 0.045(4)
C7 0.059(4) 0.068(5) 0.073(5) 0.018(4) 0.004(4) -0.002(4)
C8 0.058(4) 0.073(5) 0.095(6) 0.013(5) -0.004(4) -0.014(4)
C9 0.082(5) 0.066(5) 0.080(5) 0.005(4) 0.000(5) -0.007(5)
C10 0.112(7) 0.078(6) 0.101(6) -0.004(5) -0.026(5) -0.016(6)
C11 0.075(5) 0.075(5) 0.088(6) -0.002(5) 0.014(5) -0.009(5)
C12 0.060(4) 0.064(5) 0.095(6) 0.006(5) 0.013(5) -0.006(4)
C13 0.050(4) 0.058(4) 0.074(5) 0.010(4) 0.005(4) -0.003(4)
C14 0.053(4) 0.063(4) 0.088(5) 0.016(4) 0.003(4) 0.001(4)
C15 0.052(4) 0.054(4) 0.080(5) 0.002(4) -0.011(4) 0.001(4)
C16 0.040(3) 0.062(4) 0.079(4) 0.010(3) -0.006(3) -0.001(3)
C17A 0.014(6) 0.132(19) 0.074(10) -0.018(10) -0.009(6) 0.011(8)
C18A 0.094(14) 0.15(2) 0.080(10) -0.024(10) -0.011(11) -0.032(13)
C19A 0.055(11) 0.076(12) 0.101(13) -0.011(10) -0.017(10) 0.001(10)
C17B 0.20(3) 0.14(2) 0.041(12) 0.009(14) 0.003(16) -0.07(2)
C18B 0.068(13) 0.090(12) 0.051(11) -0.022(9) -0.019(9) -0.006(12)
C19B 0.08(2) 0.054(13) 0.079(18) -0.010(12) 0.006(16) 0.001(13)
C20 0.044(3) 0.044(4) 0.097(6) 0.004(4) 0.005(4) 0.001(3)
C21 0.059(4) 0.060(4) 0.079(5) -0.001(4) -0.006(3) 0.014(4)
C22A 0.133(19) 0.053(12) 0.092(14) 0.017(10) 0.032(13) 0.013(10)
C23A 0.050(10) 0.17(3) 0.120(17) 0.04(2) 0.020(12) 0.011(16)
C24A 0.047(10) 0.046(11) 0.099(16) -0.018(10) 0.004(10) 0.000(7)
C22B 0.09(2) 0.17(4) 0.073(14) 0.003(17) 0.015(13) 0.08(2)
C23B 0.07(2) 0.086(16) 0.096(14) -0.014(14) 0.008(11) 0.019(17)
C24B 0.11(3) 0.19(4) 0.10(2) 0.00(3) 0.01(2) 0.10(2)

loop_
_atom_type_symbol
_atom_type_description
_atom_type_scat_dispersion_real
_atom_type_scat_dispersion_imag
_atom_type_scat_source
C C 0.0181 0.0091 'International Tables Vol C Tables 4.2.6.8 and 6.1.1.4'
H H 0.0000 0.0000 'International Tables Vol C Tables 4.2.6.8 and 6.1.1.4'
N N 0.0311 0.0180 'International Tables Vol C Tables 4.2.6.8 and 6.1.1.4'
O O 0.0492 0.0322 'International Tables Vol C Tables 4.2.6.8 and 6.1.1.4'

loop_
_geom_angle_atom_site_label_1
_geom_angle_atom_site_label_2
_geom_angle_atom_site_label_3
_geom_angle
C16 N1 C19B 109.2(8)
C16 N1 C19A 109.5(8)
C16 N1 H1A 109.8
C19A N1 H1A 109.8
C16 N1 H1B 109.8
C19A N1 H1B 109.8
H1A N1 H1B 108.2
C16 N1 H1C 109.8
C19B N1 H1C 109.8
C16 N1 H1D 109.8
C19B N1 H1D 109.9
H1C N1 H1D 108.3
O1 C1 O2 121.3(7)
O1 C1 C2 125.2(8)
O2 C1 C2 113.2(7)
C1 O2 H2O 109.5
C24B N2 C21 108.2(10)
C24A N2 C21 108.4(7)
C24A N2 H2A 110.0
C21 N2 H2A 110.0
C24A N2 H2B 110.0
C21 N2 H2B 110.0
H2A N2 H2B 108.4
C1 C2 C4 110.4(7)
C1 C2 C3 112.9(7)
C4 C2 C3 112.9(6)
C1 C2 H2 106.7
C4 C2 H2 106.7
C3 C2 H2 106.7
C9 O3 C10 117.1(6)
C2 C3 H3A 109.5
C2 C3 H3B 109.5
H3A C3 H3B 109.5
C2 C3 H3C 109.5
H3A C3 H3C 109.5
H3B C3 H3C 109.5
C14 C4 C5 117.1(7)
C14 C4 C2 122.4(6)
C5 C4 C2 120.5(7)
C6 C5 C4 121.0(7)
C6 C5 H5 119.5
C4 C5 H5 119.5
C5 C6 C7 122.5(7)
C5 C6 H6 118.8
C7 C6 H6 118.8
C6 C7 C8 123.1(7)
C6 C7 C13 116.7(7)
C8 C7 C13 120.1(7)
C9 C8 C7 121.4(7)
C9 C8 H8 119.3
C7 C8 H8 119.3
O3 C9 C8 128.4(7)
O3 C9 C11 113.0(7)
C8 C9 C11 118.6(8)
O3 C10 H10A 109.5
O3 C10 H10B 109.5
H10A C10 H10B 109.5
O3 C10 H10C 109.5
H10A C10 H10C 109.5
H10B C10 H10C 109.5
C12 C11 C9 119.5(8)
C12 C11 H11 120.2
C9 C11 H11 120.2
C11 C12 C13 123.6(7)
C11 C12 H12 118.2
C13 C12 H12 118.2
C12 C13 C14 124.5(7)
C12 C13 C7 116.7(7)
C14 C13 C7 118.9(7)
C4 C14 C13 123.7(7)
C4 C14 H14 118.1
C13 C14 H14 118.1
O5 C15 O4 124.9(6)
O5 C15 C16 119.0(7)
O4 C15 C16 116.1(6)
N1 C16 C17A 102.8(7)
N1 C16 C17B 104.9(9)
N1 C16 C15 109.0(5)
C17A C16 C15 109.9(7)
C17B C16 C15 113.1(14)
N1 C16 H16 111.6
C17A C16 H16 111.6
C15 C16 H16 111.6
C18A C17A C16 107.1(9)
C18A C17A H17A 110.3
C16 C17A H17A 110.3
C18A C17A H17B 110.3
C16 C17A H17B 110.3
H17A C17A H17B 108.6
C17A C18A C19A 102.2(14)
C17A C18A H18A 111.3
C19A C18A H18A 111.3
C17A C18A H18B 111.3
C19A C18A H18B 111.3
H18A C18A H18B 109.2
N1 C19A C18A 99.6(16)
N1 C19A H19A 111.8
C18A C19A H19A 111.8
N1 C19A H19B 111.8
C18A C19A H19B 111.8
H19A C19A H19B 109.6
C18B C17B C16 101.1(12)
C18B C17B H17C 111.6
C16 C17B H17C 111.6
C18B C17B H17D 111.6
C16 C17B H17D 111.6
H17C C17B H17D 109.4
C17B C18B C19B 103.4(15)
C17B C18B H18C 111.1
C19B C18B H18C 111.1
C17B C18B H18D 111.1
C19B C18B H18D 111.1
H18C C18B H18D 109.0
N1 C19B C18B 101.1(16)
N1 C19B H19C 111.6
C18B C19B H19C 111.6
N1 C19B H19D 111.5
C18B C19B H19D 111.5
H19C C19B H19D 109.4
O7 C20 O6 125.7(7)
O7 C20 C21 116.8(7)
O6 C20 C21 117.5(7)
N2 C21 C22A 102.2(11)
N2 C21 C22B 105.0(11)
N2 C21 C20 112.2(6)
C22A C21 C20 113.2(12)
C22B C21 C20 120.4(17)
N2 C21 H21 109.7
C22A C21 H21 109.6
C20 C21 H21 109.7
C23A C22A C21 109.0(13)
C23A C22A H22A 109.9
C21 C22A H22A 109.9
C23A C22A H22B 109.8
C21 C22A H22B 109.9
H22A C22A H22B 108.3
C22A C23A C24A 108.0(12)
C22A C23A H23A 110.1
C24A C23A H23A 110.1
C22A C23A H23B 110.1
C24A C23A H23B 110.1
H23A C23A H23B 108.4
N2 C24A C23A 105.1(8)
N2 C24A H24A 110.7
C23A C24A H24A 110.7
N2 C24A H24B 110.7
C23A C24A H24B 110.7
H24A C24A H24B 108.8
C23B C22B C21 106.4(15)
C23B C22B H22C 110.4
C21 C22B H22C 110.4
C23B C22B H22D 110.5
C21 C22B H22D 110.5
H22C C22B H22D 108.6
C22B C23B C24B 108.3(15)
C22B C23B H23C 110.0
C24B C23B H23C 110.0
C22B C23B H23D 110.1
C24B C23B H23D 110.0
H23C C23B H23D 108.4
N2 C24B C23B 105.8(10)
N2 C24B H24C 110.6
C23B C24B H24C 110.6
N2 C24B H24D 110.6
C23B C24B H24D 110.6
H24C C24B H24D 108.7

loop_
_geom_bond_atom_site_label_1
_geom_bond_atom_site_label_2
_geom_bond_distance
O1 C1 1.192(9)
N1 C16 1.488(7)
N1 C19B 1.506(14)
N1 C19A 1.508(14)
N1 H1A 0.8900
N1 H1B 0.8900
N1 H1C 0.8900
N1 H1D 0.8900
C1 O2 1.284(8)
C1 C2 1.494(10)
O2 H2O 0.8200
N2 C24B 1.483(11)
N2 C24A 1.484(9)
N2 C21 1.488(8)
N2 H2A 0.8900
N2 H2B 0.8900
C2 C4 1.509(10)
C2 C3 1.532(10)
C2 H2 0.9800
O3 C9 1.346(9)
O3 C10 1.437(9)
C3 H3A 0.9600
C3 H3B 0.9600
C3 H3C 0.9600
O4 C15 1.252(8)
C4 C14 1.352(9)
C4 C5 1.416(9)
O5 C15 1.229(8)
C5 C6 1.361(10)
C5 H5 0.9300
O6 C20 1.257(8)
C6 C7 1.403(9)
C6 H6 0.9300
O7 C20 1.243(8)
C7 C8 1.405(10)
C7 C13 1.426(9)
C8 C9 1.361(10)
C8 H8 0.9300
C9 C11 1.443(10)
C10 H10A 0.9600
C10 H10B 0.9600
C10 H10C 0.9600
C11 C12 1.348(10)
C11 H11 0.9300
C12 C13 1.394(9)
C12 H12 0.9300
C13 C14 1.402(10)
C14 H14 0.9300
C15 C16 1.537(8)
C16 C17A 1.536(11)
C16 C17B 1.536(13)
C16 H16 0.9800
C17A C18A 1.512(14)
C17A H17A 0.9700
C17A H17B 0.9700
C18A C19A 1.54(2)
C18A H18A 0.9700
C18A H18B 0.9700
C19A H19A 0.9700
C19A H19B 0.9700
C17B C18B 1.508(16)
C17B H17C 0.9700
C17B H17D 0.9700
C18B C19B 1.53(2)
C18B H18C 0.9700
C18B H18D 0.9700
C19B H19C 0.9700
C19B H19D 0.9700
C20 C21 1.521(9)
C21 C22A 1.501(12)
C21 C22B 1.502(13)
C21 H21 0.9800
C22A C23A 1.440(14)
C22A H22A 0.9700
C22A H22B 0.9700
C23A C24A 1.492(15)
C23A H23A 0.9700
C23A H23B 0.9700
C24A H24A 0.9700
C24A H24B 0.9700
C22B C23B 1.440(15)
C22B H22C 0.9700
C22B H22D 0.9700
C23B C24B 1.490(16)
C23B H23C 0.9700
C23B H23D 0.9700
C24B H24C 0.9700
C24B H24D 0.9700

loop_
_geom_torsion_atom_site_label_1
_geom_torsion_atom_site_label_2
_geom_torsion_atom_site_label_3
_geom_torsion_atom_site_label_4
_geom_torsion
O1 C1 C2 C4 -91.4(11)
O2 C1 C2 C4 83.0(9)
O1 C1 C2 C3 141.2(10)
O2 C1 C2 C3 -44.4(10)
C1 C2 C4 C14 116.2(8)
C3 C2 C4 C14 -116.4(8)
C1 C2 C4 C5 -64.4(9)
C3 C2 C4 C5 63.0(9)
C14 C4 C5 C6 -4.3(10)
C2 C4 C5 C6 176.2(7)
C4 C5 C6 C7 2.5(12)
C5 C6 C7 C8 -176.7(7)
C5 C6 C7 C13 0.3(11)
C6 C7 C8 C9 179.8(7)
C13 C7 C8 C9 2.9(11)
C10 O3 C9 C8 5.9(11)
C10 O3 C9 C11 -172.8(6)
C7 C8 C9 O3 -178.9(7)
C7 C8 C9 C11 -0.2(11)
O3 C9 C11 C12 178.5(7)
C8 C9 C11 C12 -0.3(11)
C9 C11 C12 C13 -1.9(11)
C11 C12 C13 C14 -176.3(7)
C11 C12 C13 C7 4.3(10)
C6 C7 C13 C12 178.1(7)
C8 C7 C13 C12 -4.7(9)
C6 C7 C13 C14 -1.3(9)
C8 C7 C13 C14 175.9(7)
C5 C4 C14 C13 3.4(10)
C2 C4 C14 C13 -177.2(6)
C12 C13 C14 C4 -180.0(7)
C7 C13 C14 C4 -0.7(10)
C19A N1 C16 C17A -17(2)
C19B N1 C16 C17B -6(3)
C19B N1 C16 C15 115(2)
C19A N1 C16 C15 99.4(19)
O5 C15 C16 N1 -7.6(9)
O4 C15 C16 N1 172.7(6)
O5 C15 C16 C17A 104.3(10)
O4 C15 C16 C17A -75.4(10)
O5 C15 C16 C17B 108.8(11)
O4 C15 C16 C17B -70.9(11)
N1 C16 C17A C18A -11.0(16)
C15 C16 C17A C18A -126.9(14)
C16 C17A C18A C19A 34(3)
C16 N1 C19A C18A 38(3)
C17A C18A C19A N1 -42(3)
N1 C16 C17B C18B 31(2)
C15 C16 C17B C18B -87.6(18)
C16 C17B C18B C19B -45(3)
C16 N1 C19B C18B -21(3)
C17B C18B C19B N1 41(3)
C24A N2 C21 C22A -26.9(17)
C24B N2 C21 C22B -16(3)
C24B N2 C21 C20 -149(2)
C24A N2 C21 C20 -148.6(9)
O7 C20 C21 N2 165.6(6)
O6 C20 C21 N2 -13.6(8)
O7 C20 C21 C22A 50.5(17)
O6 C20 C21 C22A -128.7(16)
O7 C20 C21 C22B 41(2)
O6 C20 C21 C22B -138(2)
N2 C21 C22A C23A 24(3)
C20 C21 C22A C23A 145(3)
C21 C22A C23A C24A -13(4)
C21 N2 C24A C23A 20(2)
C22A C23A C24A N2 -4(4)
N2 C21 C22B C23B 25(4)
C20 C21 C22B C23B 152(3)
C21 C22B C23B C24B -24(5)
C21 N2 C24B C23B 2(4)
C22B C23B C24B N2 14(5)
